data_1508266
loop_
_publ_author_name
'Chen, Ling'
'Zhang, Ying-Ming'
'Liu, Yu'

_publ_section_title
;
 Molecular Binding Behaviors between Tetrasulfonated
 Bis(m-phenylene)-26-crown-8 and Bispyridinium Guests in Aqueous Solution.
;
_journal_issue 31
_journal_name_full 'The journal of physical chemistry. B'
_journal_page_first 9500
_journal_page_last 9506
_journal_paper_doi 10.1021/jp305503e
_journal_volume 116
_journal_year 2012
_chemical_formula_moiety 'C48 H80.80 N4 O32.40 S4'
_chemical_formula_sum 'C48 H80.8 N4 O32.4 S4'
_chemical_formula_weight 1360.61
_chemical_name_systematic
; 
 ? 
;
_space_group_IT_number 14
_symmetry_cell_setting monoclinic
_symmetry_space_group_name_Hall '-P 2yn'
_symmetry_space_group_name_H-M 'P 1 21/n 1'
_atom_sites_solution_hydrogens geom
_atom_sites_solution_primary direct
_atom_sites_solution_secondary difmap
_audit_creation_method SHELXL-97
_cell_angle_alpha 90.00
_cell_angle_beta 95.970(4)
_cell_angle_gamma 90.00
_cell_formula_units_Z 4
_cell_length_a 14.825(2)
_cell_length_b 19.659(3)
_cell_length_c 21.761(4)
_cell_measurement_reflns_used 17977
_cell_measurement_temperature 113(2)
_cell_measurement_theta_max 27.40
_cell_measurement_theta_min 1.40
_cell_volume 6307.7(17)
_computing_cell_refinement 'CrystalClear-SM Expert 2.0 r2'
_computing_data_collection 'CrystalClear-SM Expert 2.0 r2 (Rigaku, 2009)'
_computing_data_reduction 'CrystalClear-SM Expert 2.0 r2'
_computing_molecular_graphics 'CrystalStructure 4.0'
_computing_publication_material 'CrystalStructure 4.0 (Rigaku, 2009)'
_computing_structure_refinement 'SHELXL-97 (Sheldrick, 1997)'
_computing_structure_solution 'SHELXS-97 (Sheldrick, 1990)'
_diffrn_ambient_temperature 113(2)
_diffrn_detector_area_resol_mean 14.222
_diffrn_measured_fraction_theta_full 0.986
_diffrn_measured_fraction_theta_max 0.986
_diffrn_measurement_device_type 'Rigaku Saturn724 CCD'
_diffrn_measurement_method \w
_diffrn_radiation_monochromator multilayer
_diffrn_radiation_source 'rotating anode'
_diffrn_radiation_type MoK\a
_diffrn_radiation_wavelength 0.71075
_diffrn_reflns_av_R_equivalents 0.0950
_diffrn_reflns_av_sigmaI/netI 0.0826
_diffrn_reflns_limit_h_max 19
_diffrn_reflns_limit_h_min -19
_diffrn_reflns_limit_k_max 24
_diffrn_reflns_limit_k_min -25
_diffrn_reflns_limit_l_max 21
_diffrn_reflns_limit_l_min -27
_diffrn_reflns_number 49613
_diffrn_reflns_theta_full 27.28
_diffrn_reflns_theta_max 27.28
_diffrn_reflns_theta_min 1.40
_diffrn_standards_decay_% 0
_diffrn_standards_interval_count 0
_diffrn_standards_interval_time 0
_diffrn_standards_number 0
_exptl_absorpt_coefficient_mu 0.245
_exptl_absorpt_correction_T_max 0.9665
_exptl_absorpt_correction_T_min 0.9481
_exptl_absorpt_correction_type multi-scan
_exptl_absorpt_process_details CrystalClear
_exptl_crystal_colour colorless
_exptl_crystal_density_diffrn 1.433
_exptl_crystal_density_method 'not measured'
_exptl_crystal_description prism
_exptl_crystal_F_000 2880
_exptl_crystal_size_max 0.22
_exptl_crystal_size_mid 0.16
_exptl_crystal_size_min 0.14
_refine_diff_density_max 0.991
_refine_diff_density_min -1.263
_refine_diff_density_rms 0.105
_refine_ls_extinction_method none
_refine_ls_goodness_of_fit_ref 1.095
_refine_ls_hydrogen_treatment constr
_refine_ls_matrix_type full
_refine_ls_number_parameters 860
_refine_ls_number_reflns 13983
_refine_ls_number_restraints 60
_refine_ls_restrained_S_all 1.106
_refine_ls_R_factor_all 0.1467
_refine_ls_R_factor_gt 0.1186
_refine_ls_shift/su_max 0.005
_refine_ls_shift/su_mean 0.001
_refine_ls_structure_factor_coef Fsqd
_refine_ls_weighting_details 'calc w=1/[\s^2^(Fo^2^)+(0.1569P)^2^+12.9929P] where P=(Fo^2^+2Fc^2^)/3'
_refine_ls_weighting_scheme calc
_refine_ls_wR_factor_gt 0.3113
_refine_ls_wR_factor_ref 0.3352
_reflns_number_gt 10489
_reflns_number_total 13983
_reflns_threshold_expression >2sigma(I)
_cod_data_source_file jp305503e_si_002.cif
_cod_data_source_block shelxl
_cod_original_formula_sum 'C48 H80.80 N4 O32.40 S4'
_cod_database_code 1508266

loop_
_symmetry_equiv_pos_as_xyz
'x, y, z'
'-x+1/2, y+1/2, -z+1/2'
'-x, -y, -z'
'x-1/2, -y-1/2, z-1/2'

loop_
_atom_site_label
_atom_site_type_symbol
_atom_site_fract_x
_atom_site_fract_y
_atom_site_fract_z
_atom_site_U_iso_or_equiv
_atom_site_adp_type
_atom_site_occupancy
_atom_site_symmetry_multiplicity
_atom_site_calc_flag
_atom_site_refinement_flags
S1 S 0.62754(8) -0.12033(6) 0.20834(7) 0.0432(4) Uani 1 1 d .
S2 S 0.68978(10) -0.01642(8) 0.43943(7) 0.0491(4) Uani 1 1 d .
S3 S 1.30363(11) 0.29011(9) 0.30224(13) 0.0881(8) Uani 1 1 d .
S4 S 1.25779(14) 0.17383(8) 0.07428(11) 0.0745(6) Uani 1 1 d .
O1 O 0.6842(2) 0.01629(16) 0.16951(15) 0.0349(7) Uani 1 1 d .
O2 O 0.8311(2) 0.01277(16) 0.09520(14) 0.0321(7) Uani 1 1 d .
O3 O 1.0214(2) -0.00592(16) 0.09367(15) 0.0342(7) Uani 1 1 d .
O4 O 1.1913(2) 0.05402(16) 0.14207(17) 0.0389(8) Uani 1 1 d .
O5 O 1.2405(3) 0.1575(2) 0.3447(2) 0.0633(13) Uani 1 1 d .
O6 O 1.0941(3) 0.1662(2) 0.41908(17) 0.0534(11) Uani 1 1 d .
O7 O 0.9086(3) 0.17978(18) 0.41977(16) 0.0463(9) Uani 1 1 d .
O8 O 0.7418(2) 0.10968(17) 0.37494(15) 0.0392(8) Uani 1 1 d .
O9 O 0.5626(2) -0.10133(18) 0.15770(17) 0.0408(8) Uani 1 1 d .
O10 O 0.7139(3) -0.1419(2) 0.1877(3) 0.0786(17) Uani 1 1 d .
O11 O 0.5932(3) -0.1699(2) 0.2485(2) 0.0725(15) Uani 1 1 d .
O12 O 0.7866(3) -0.0174(3) 0.4588(2) 0.0675(13) Uani 1 1 d .
O13 O 0.6402(4) 0.0365(2) 0.4683(2) 0.0657(13) Uani 1 1 d .
O14 O 0.6492(4) -0.0835(2) 0.4451(2) 0.0678(13) Uani 1 1 d .
O15 O 1.1653(5) 0.1807(3) 0.0475(3) 0.094(2) Uani 1 1 d .
O16 O 1.2996(3) 0.1145(2) 0.0514(2) 0.0629(12) Uani 1 1 d .
O17 O 1.3133(6) 0.2338(3) 0.0693(4) 0.126(3) Uani 1 1 d .
O18 O 1.3447(6) 0.3365(4) 0.2608(5) 0.163(4) Uani 1 1 d .
O19 O 1.3677(4) 0.2714(3) 0.3555(5) 0.147(4) Uani 1 1 d .
O20 O 1.2195(3) 0.3152(2) 0.3181(3) 0.0729(15) Uani 1 1 d .
N1 N 0.8932(3) -0.0620(2) 0.32946(19) 0.0344(9) Uani 1 1 d .
N2 N 1.0440(3) 0.2330(2) 0.19001(19) 0.0347(9) Uani 1 1 d .
N3 N 0.9055(3) 0.5053(3) 0.6473(2) 0.0525(13) Uani 1 1 d .
N4 N 1.0022(5) 0.3538(5) 0.9362(3) 0.093(2) Uani 1 1 d .
C1 C 0.7065(3) 0.0688(2) 0.2700(2) 0.0305(9) Uani 1 1 d .
H1 H 0.7210 0.1115 0.2531 0.037 Uiso 1 1 calc R
C2 C 0.6816(3) 0.0142(2) 0.2309(2) 0.0291(9) Uani 1 1 d .
C3 C 0.6527(3) -0.0467(2) 0.2555(2) 0.0311(10) Uani 1 1 d .
C4 C 0.6517(3) -0.0528(3) 0.3184(2) 0.0381(11) Uani 1 1 d .
H4 H 0.6301 -0.0938 0.3347 0.046 Uiso 1 1 calc R
C5 C 0.6815(3) -0.0002(3) 0.3590(2) 0.0370(11) Uani 1 1 d .
C6 C 0.7102(3) 0.0605(2) 0.3341(2) 0.0330(10) Uani 1 1 d .
C7 C 0.7197(3) 0.0753(2) 0.1410(2) 0.0323(10) Uani 1 1 d .
H7A H 0.7705 0.0950 0.1684 0.039 Uiso 1 1 calc R
H7B H 0.6719 0.1103 0.1334 0.039 Uiso 1 1 calc R
C8 C 0.7520(3) 0.0535(2) 0.0814(2) 0.0326(10) Uani 1 1 d .
H8A H 0.7043 0.0270 0.0568 0.039 Uiso 1 1 calc R
H8B H 0.7665 0.0939 0.0570 0.039 Uiso 1 1 calc R
C9 C 0.8726(3) -0.0056(3) 0.0410(2) 0.0358(10) Uani 1 1 d .
H9A H 0.8897 0.0359 0.0192 0.043 Uiso 1 1 calc R
H9B H 0.8292 -0.0319 0.0125 0.043 Uiso 1 1 calc R
C10 C 0.9548(3) -0.0474(3) 0.0593(2) 0.0358(10) Uani 1 1 d .
H10A H 0.9388 -0.0864 0.0848 0.043 Uiso 1 1 calc R
H10B H 0.9795 -0.0654 0.0220 0.043 Uiso 1 1 calc R
C11 C 1.0989(3) -0.0439(2) 0.1178(2) 0.0342(10) Uani 1 1 d .
H11A H 1.1384 -0.0528 0.0848 0.041 Uiso 1 1 calc R
H11B H 1.0797 -0.0881 0.1339 0.041 Uiso 1 1 calc R
C12 C 1.1501(3) -0.0035(2) 0.1692(2) 0.0353(10) Uani 1 1 d .
H12A H 1.1082 0.0122 0.1988 0.042 Uiso 1 1 calc R
H12B H 1.1974 -0.0323 0.1917 0.042 Uiso 1 1 calc R
C13 C 1.2221(3) 0.1006(3) 0.2444(3) 0.0476(14) Uani 1 1 d .
H13 H 1.2055 0.0589 0.2621 0.057 Uiso 1 1 calc R
C14 C 1.2218(3) 0.1054(2) 0.1802(3) 0.0400(12) Uani 1 1 d .
C15 C 1.2548(4) 0.1637(3) 0.1546(4) 0.0615(19) Uani 1 1 d .
C16 C 1.2835(4) 0.2177(3) 0.1931(4) 0.073(2) Uani 1 1 d .
H16 H 1.3078 0.2570 0.1756 0.088 Uiso 1 1 calc R
C17 C 1.2778(4) 0.2160(3) 0.2564(5) 0.072(2) Uani 1 1 d .
C18 C 1.2465(3) 0.1565(3) 0.2835(3) 0.0552(17) Uani 1 1 d .
C19 C 1.2010(5) 0.1005(3) 0.3733(3) 0.067(2) Uani 1 1 d .
H19A H 1.2460 0.0634 0.3808 0.080 Uiso 1 1 calc R
H19B H 1.1482 0.0830 0.3463 0.080 Uiso 1 1 calc R
C20 C 1.1722(6) 0.1254(4) 0.4327(3) 0.077(2) Uani 1 1 d .
H20A H 1.1582 0.0864 0.4589 0.093 Uiso 1 1 calc R
H20B H 1.2214 0.1524 0.4553 0.093 Uiso 1 1 calc R
C21 C 1.0549(5) 0.1859(3) 0.4738(3) 0.0597(17) Uani 1 1 d .
H21A H 1.0982 0.2143 0.5004 0.072 Uiso 1 1 calc R
H21B H 1.0402 0.1451 0.4975 0.072 Uiso 1 1 calc R
C22 C 0.9708(5) 0.2253(3) 0.4545(3) 0.0543(15) Uani 1 1 d .
H22A H 0.9439 0.2426 0.4912 0.065 Uiso 1 1 calc R
H22B H 0.9849 0.2646 0.4286 0.065 Uiso 1 1 calc R
C23 C 0.8238(4) 0.2116(3) 0.4020(2) 0.0433(12) Uani 1 1 d .
H23A H 0.8337 0.2589 0.3885 0.052 Uiso 1 1 calc R
H23B H 0.7874 0.2131 0.4376 0.052 Uiso 1 1 calc R
C24 C 0.7742(4) 0.1724(2) 0.3503(2) 0.0405(11) Uani 1 1 d .
H24A H 0.7224 0.1994 0.3310 0.049 Uiso 1 1 calc R
H24B H 0.8152 0.1623 0.3183 0.049 Uiso 1 1 calc R
C25 C 0.9323(4) -0.0114(3) 0.3641(2) 0.0452(13) Uani 1 1 d .
H25 H 0.9405 -0.0162 0.4078 0.054 Uiso 1 1 calc R
C26 C 0.9604(4) 0.0468(3) 0.3380(2) 0.0445(13) Uani 1 1 d .
H26 H 0.9870 0.0822 0.3635 0.053 Uiso 1 1 calc R
C27 C 0.9502(3) 0.0544(2) 0.2740(2) 0.0319(10) Uani 1 1 d .
C28 C 0.9116(3) 0.0008(2) 0.2393(2) 0.0331(10) Uani 1 1 d .
H28 H 0.9050 0.0037 0.1955 0.040 Uiso 1 1 calc R
C29 C 0.8826(3) -0.0566(2) 0.2675(2) 0.0335(10) Uani 1 1 d .
H29 H 0.8551 -0.0926 0.2432 0.040 Uiso 1 1 calc R
C30 C 0.8642(4) -0.1249(3) 0.3593(3) 0.0488(13) Uani 1 1 d .
H30A H 0.8210 -0.1496 0.3303 0.073 Uiso 1 1 calc R
H30B H 0.8352 -0.1130 0.3963 0.073 Uiso 1 1 calc R
H30C H 0.9173 -0.1536 0.3709 0.073 Uiso 1 1 calc R
C31 C 1.0432(3) 0.2300(2) 0.2524(2) 0.0319(10) Uani 1 1 d .
H31 H 1.0648 0.2675 0.2772 0.038 Uiso 1 1 calc R
C32 C 1.0118(3) 0.1735(2) 0.2797(2) 0.0317(9) Uani 1 1 d .
H32 H 1.0110 0.1723 0.3232 0.038 Uiso 1 1 calc R
C33 C 0.9807(3) 0.1175(2) 0.2444(2) 0.0287(9) Uani 1 1 d .
C34 C 0.9817(3) 0.1220(2) 0.1801(2) 0.0331(10) Uani 1 1 d .
H34 H 0.9606 0.0850 0.1544 0.040 Uiso 1 1 calc R
C35 C 1.0129(3) 0.1797(2) 0.1546(2) 0.0338(10) Uani 1 1 d .
H35 H 1.0129 0.1825 0.1110 0.041 Uiso 1 1 calc R
C36 C 1.0757(4) 0.2954(3) 0.1612(3) 0.0481(13) Uani 1 1 d .
H36A H 1.1079 0.2832 0.1257 0.072 Uiso 1 1 calc R
H36B H 1.1167 0.3204 0.1915 0.072 Uiso 1 1 calc R
H36C H 1.0234 0.3241 0.1474 0.072 Uiso 1 1 calc R
C37 C 0.9458(4) 0.4447(3) 0.6518(3) 0.0531(14) Uani 1 1 d .
H37 H 0.9594 0.4216 0.6156 0.064 Uiso 1 1 calc R
C38 C 0.9674(3) 0.4157(3) 0.7085(2) 0.0419(12) Uani 1 1 d .
H38 H 0.9958 0.3723 0.7113 0.050 Uiso 1 1 calc R
C39 C 0.9484(3) 0.4487(2) 0.7618(2) 0.0351(10) Uani 1 1 d .
C40 C 0.9083(4) 0.5116(3) 0.7552(3) 0.0488(14) Uani 1 1 d .
H40 H 0.8943 0.5358 0.7908 0.059 Uiso 1 1 calc R
C41 C 0.8879(4) 0.5402(3) 0.6975(3) 0.0530(15) Uani 1 1 d .
H41 H 0.8617 0.5842 0.6935 0.064 Uiso 1 1 calc R
C42 C 0.8794(5) 0.5355(4) 0.5854(3) 0.078(2) Uani 1 1 d .
H42A H 0.8184 0.5201 0.5699 0.116 Uiso 1 1 calc R
H42B H 0.9227 0.5210 0.5569 0.116 Uiso 1 1 calc R
H42C H 0.8800 0.5852 0.5887 0.116 Uiso 1 1 calc R
C43 C 1.0342(6) 0.3262(4) 0.8873(3) 0.0670(19) Uani 1 1 d .
H43 H 1.0685 0.2853 0.8917 0.080 Uiso 1 1 calc R
C44 C 1.0179(4) 0.3564(3) 0.8308(3) 0.0469(13) Uani 1 1 d .
H44 H 1.0411 0.3362 0.7961 0.056 Uiso 1 1 calc R
C45 C 0.9681(3) 0.4159(3) 0.8233(2) 0.0396(11) Uani 1 1 d .
C46 C 0.9385(4) 0.4433(4) 0.8759(3) 0.068(2) Uani 1 1 d .
H46 H 0.9064 0.4852 0.8739 0.082 Uiso 1 1 calc R
C47 C 0.9556(6) 0.4097(7) 0.9317(3) 0.109(4) Uani 1 1 d .
H47 H 0.9328 0.4279 0.9674 0.131 Uiso 1 1 calc R
C48 C 1.0220(11) 0.3221(9) 0.9961(4) 0.190(8) Uani 1 1 d .
H48A H 1.0008 0.3515 1.0280 0.285 Uiso 1 1 calc R
H48B H 1.0875 0.3152 1.0046 0.285 Uiso 1 1 calc R
H48C H 0.9910 0.2781 0.9963 0.285 Uiso 1 1 calc R
O21 O 0.1181(3) 0.2752(2) 0.71912(17) 0.0488(9) Uani 1 1 d .
O22 O 0.5760(3) 0.9176(3) 0.0325(2) 0.0628(12) Uani 1 1 d .
O23 O 0.7949(3) 0.2312(2) 0.1921(2) 0.0596(11) Uani 1 1 d .
O24 O 0.9507(3) 0.8161(2) 0.2034(2) 0.0609(11) Uani 1 1 d .
O25 O 0.5802(4) 0.1445(3) 0.0230(2) 0.0836(18) Uani 1 1 d .
O26 O 0.5099(3) 0.2161(3) 0.1128(2) 0.0746(14) Uani 1 1 d .
O27 O 0.8335(4) 0.8155(3) 0.0953(3) 0.0362(12) Uani 0.60 1 d P
O27' O 0.8980(11) 0.7923(8) 0.0502(7) 0.036(4) Uani 0.20 1 d P
O27" O 0.8060(11) 0.8724(9) 0.1236(8) 0.038(4) Uani 0.20 1 d P
O28 O 0.8386(6) 0.2754(3) 0.0779(3) 0.112(2) Uani 1 1 d U
O29 O 0.4076(5) 0.4272(3) 0.0038(3) 0.118(2) Uani 1 1 d U
O30 O 0.1742(5) 0.4266(4) 0.1023(4) 0.053(2) Uani 0.50 1 d PU
O30' O 0.1839(12) 0.3612(8) 0.0525(8) 0.098(5) Uani 0.40 1 d PU
O31 O 0.4259(7) 0.3566(5) 0.1183(5) 0.072(3) Uani 0.50 1 d PU
O32 O 0.2797(8) 0.8104(5) 0.0364(5) 0.134(4) Uani 0.75 1 d PU
O33 O 0.3514(10) 0.4420(5) 0.1919(5) 0.034(3) Uani 0.25 1 d PU
O34 O 0.1010(10) 0.8154(6) 0.0087(6) 0.099(4) Uani 0.50 1 d PU
O33' O 0.2195(10) 0.4325(7) 0.1559(7) 0.040(3) Uani 0.25 1 d PU
O31' O 0.3531(18) 0.3725(11) 0.0918(11) 0.084(6) Uani 0.25 1 d PU

loop_
_atom_site_aniso_label
_atom_site_aniso_U_11
_atom_site_aniso_U_22
_atom_site_aniso_U_33
_atom_site_aniso_U_23
_atom_site_aniso_U_13
_atom_site_aniso_U_12
S1 0.0306(6) 0.0287(6) 0.0671(9) 0.0042(6) -0.0110(6) -0.0055(5)
S2 0.0546(9) 0.0513(8) 0.0438(7) 0.0181(6) 0.0171(6) 0.0001(6)
S3 0.0324(8) 0.0500(10) 0.182(2) -0.0619(12) 0.0110(10) -0.0065(7)
S4 0.0739(12) 0.0347(8) 0.1257(17) -0.0040(9) 0.0618(12) -0.0076(7)
O1 0.0383(18) 0.0313(17) 0.0365(17) 0.0019(13) 0.0101(14) -0.0065(14)
O2 0.0302(16) 0.0381(18) 0.0282(16) 0.0016(13) 0.0039(12) 0.0005(13)
O3 0.0299(17) 0.0296(16) 0.0420(18) 0.0014(13) -0.0015(13) -0.0023(13)
O4 0.0306(17) 0.0266(16) 0.061(2) -0.0055(15) 0.0109(15) -0.0039(13)
O5 0.041(2) 0.060(3) 0.085(3) -0.040(2) -0.015(2) 0.0116(19)
O6 0.071(3) 0.048(2) 0.0366(19) -0.0077(16) -0.0161(18) 0.016(2)
O7 0.068(3) 0.0358(19) 0.0339(18) -0.0018(15) -0.0029(17) -0.0036(17)
O8 0.052(2) 0.0345(18) 0.0321(17) 0.0059(14) 0.0084(15) -0.0011(15)
O9 0.0279(17) 0.043(2) 0.051(2) -0.0004(16) 0.0011(14) 0.0007(14)
O10 0.033(2) 0.047(2) 0.151(5) -0.051(3) -0.013(2) 0.0089(18)
O11 0.082(3) 0.050(3) 0.079(3) 0.021(2) -0.020(3) -0.039(2)
O12 0.057(3) 0.097(4) 0.048(2) 0.032(2) 0.0005(19) -0.003(2)
O13 0.089(4) 0.059(3) 0.054(3) 0.005(2) 0.033(2) 0.000(2)
O14 0.087(4) 0.059(3) 0.061(3) 0.023(2) 0.027(2) -0.007(2)
O15 0.116(5) 0.072(3) 0.105(4) 0.044(3) 0.056(4) 0.040(3)
O16 0.050(2) 0.050(2) 0.093(3) -0.019(2) 0.028(2) -0.0074(19)
O17 0.178(7) 0.050(3) 0.174(7) -0.028(4) 0.132(6) -0.043(4)
O18 0.131(6) 0.081(5) 0.297(11) -0.114(6) 0.114(7) -0.072(4)
O19 0.051(3) 0.082(4) 0.288(10) -0.104(5) -0.067(5) 0.026(3)
O20 0.035(2) 0.051(3) 0.131(4) -0.047(3) -0.001(2) 0.0070(18)
N1 0.036(2) 0.0280(19) 0.040(2) -0.0014(16) 0.0079(16) 0.0004(16)
N2 0.031(2) 0.029(2) 0.044(2) 0.0024(17) 0.0040(16) 0.0056(15)
N3 0.032(2) 0.063(3) 0.061(3) 0.021(3) -0.005(2) -0.012(2)
N4 0.077(5) 0.165(8) 0.041(3) 0.013(4) 0.017(3) 0.025(5)
C1 0.031(2) 0.026(2) 0.035(2) 0.0077(18) 0.0052(17) 0.0025(17)
C2 0.022(2) 0.028(2) 0.038(2) 0.0057(18) 0.0056(17) 0.0044(16)
C3 0.0157(19) 0.026(2) 0.051(3) 0.0049(19) 0.0022(17) -0.0004(15)
C4 0.023(2) 0.035(2) 0.056(3) 0.015(2) 0.003(2) -0.0039(18)
C5 0.032(2) 0.040(3) 0.041(3) 0.014(2) 0.0119(19) 0.0055(19)
C6 0.032(2) 0.030(2) 0.037(2) 0.0008(19) 0.0059(18) 0.0053(18)
C7 0.033(2) 0.027(2) 0.038(2) 0.0018(18) 0.0059(18) -0.0036(18)
C8 0.029(2) 0.032(2) 0.036(2) 0.0066(18) -0.0005(18) -0.0015(18)
C9 0.033(2) 0.046(3) 0.029(2) -0.001(2) 0.0069(18) -0.007(2)
C10 0.032(2) 0.039(3) 0.037(2) -0.005(2) 0.0078(19) -0.0101(19)
C11 0.035(2) 0.024(2) 0.045(3) 0.0048(19) 0.0060(19) 0.0013(18)
C12 0.026(2) 0.028(2) 0.051(3) -0.001(2) 0.0000(19) -0.0040(17)
C13 0.020(2) 0.034(3) 0.088(4) -0.018(3) 0.001(2) 0.0054(19)
C14 0.023(2) 0.029(2) 0.069(3) -0.014(2) 0.012(2) 0.0013(18)
C15 0.042(3) 0.031(3) 0.119(6) -0.020(3) 0.042(3) -0.009(2)
C16 0.038(3) 0.035(3) 0.156(8) -0.032(4) 0.050(4) -0.011(2)
C17 0.023(3) 0.041(3) 0.155(8) -0.046(4) 0.023(3) -0.005(2)
C18 0.018(2) 0.044(3) 0.102(5) -0.027(3) 0.000(3) 0.008(2)
C19 0.068(4) 0.044(3) 0.081(5) -0.017(3) -0.027(4) 0.020(3)
C20 0.100(6) 0.065(4) 0.057(4) -0.011(3) -0.036(4) 0.042(4)
C21 0.078(4) 0.060(4) 0.037(3) -0.012(3) -0.013(3) 0.005(3)
C22 0.074(4) 0.048(3) 0.039(3) -0.013(2) 0.000(3) -0.007(3)
C23 0.065(4) 0.030(2) 0.036(3) 0.001(2) 0.007(2) -0.001(2)
C24 0.054(3) 0.030(2) 0.037(3) 0.004(2) 0.001(2) 0.001(2)
C25 0.058(3) 0.043(3) 0.034(3) -0.002(2) -0.001(2) -0.013(2)
C26 0.058(3) 0.042(3) 0.034(3) -0.002(2) 0.003(2) -0.019(2)
C27 0.026(2) 0.034(2) 0.037(2) -0.0028(19) 0.0045(17) -0.0013(18)
C28 0.026(2) 0.035(2) 0.039(2) -0.0067(19) 0.0072(18) 0.0000(18)
C29 0.027(2) 0.029(2) 0.045(3) -0.0082(19) 0.0053(18) 0.0033(17)
C30 0.064(4) 0.031(3) 0.051(3) 0.003(2) 0.005(3) -0.007(2)
C31 0.030(2) 0.028(2) 0.036(2) 0.0003(18) -0.0012(18) 0.0038(17)
C32 0.027(2) 0.032(2) 0.036(2) -0.0011(18) 0.0005(17) 0.0026(18)
C33 0.0197(19) 0.032(2) 0.035(2) -0.0009(18) 0.0052(16) 0.0017(16)
C34 0.028(2) 0.036(2) 0.036(2) -0.0037(19) 0.0037(18) -0.0005(18)
C35 0.033(2) 0.036(2) 0.033(2) -0.0015(19) 0.0073(18) 0.0037(19)
C36 0.060(4) 0.036(3) 0.048(3) 0.009(2) 0.006(3) -0.003(2)
C37 0.044(3) 0.069(4) 0.045(3) 0.001(3) -0.001(2) 0.007(3)
C38 0.033(3) 0.053(3) 0.039(3) -0.009(2) 0.000(2) 0.007(2)
C39 0.020(2) 0.038(3) 0.047(3) -0.009(2) 0.0064(18) -0.0085(18)
C40 0.038(3) 0.034(3) 0.077(4) -0.012(3) 0.018(3) -0.010(2)
C41 0.030(3) 0.039(3) 0.091(5) 0.007(3) 0.007(3) -0.008(2)
C42 0.051(4) 0.103(6) 0.074(5) 0.044(4) -0.014(3) -0.020(4)
C43 0.093(5) 0.061(4) 0.048(4) 0.004(3) 0.014(3) -0.010(4)
C44 0.061(4) 0.040(3) 0.041(3) -0.007(2) 0.011(2) -0.009(3)
C45 0.027(2) 0.053(3) 0.040(3) -0.016(2) 0.0098(19) -0.012(2)
C46 0.047(3) 0.114(6) 0.043(3) -0.024(3) 0.005(3) 0.028(4)
C47 0.074(5) 0.215(12) 0.039(4) -0.023(5) 0.014(3) 0.051(7)
C48 0.223(16) 0.30(2) 0.053(5) 0.082(9) 0.063(8) 0.108(15)
O21 0.059(2) 0.044(2) 0.043(2) -0.0113(16) 0.0040(17) 0.0017(18)
O22 0.061(3) 0.075(3) 0.056(3) -0.007(2) 0.019(2) -0.004(2)
O23 0.054(3) 0.047(2) 0.076(3) -0.017(2) -0.006(2) 0.0081(19)
O24 0.045(2) 0.065(3) 0.076(3) 0.012(2) 0.019(2) 0.017(2)
O25 0.104(4) 0.061(3) 0.073(3) 0.000(2) -0.049(3) 0.014(3)
O26 0.053(3) 0.101(4) 0.066(3) 0.012(3) -0.012(2) -0.019(3)
O27 0.028(3) 0.028(3) 0.055(3) 0.008(2) 0.014(2) -0.002(2)
O27' 0.040(9) 0.028(8) 0.036(8) 0.000(7) -0.022(7) 0.003(7)
O27" 0.031(8) 0.049(10) 0.038(9) 0.028(8) 0.021(7) 0.003(7)
O28 0.163(6) 0.077(4) 0.097(4) -0.008(3) 0.020(4) 0.020(4)
O29 0.127(5) 0.084(4) 0.132(5) -0.036(4) -0.036(4) 0.019(4)
O30 0.043(4) 0.042(4) 0.077(5) -0.004(4) 0.021(4) 0.010(3)
O30' 0.099(8) 0.096(8) 0.100(8) 0.027(7) 0.014(7) -0.006(7)
O31 0.056(5) 0.059(5) 0.110(6) -0.026(5) 0.050(5) -0.012(4)
O32 0.181(8) 0.093(5) 0.138(7) 0.066(5) 0.059(6) 0.017(5)
O33 0.075(7) 0.004(4) 0.026(5) 0.007(4) 0.024(5) 0.008(5)
O34 0.128(8) 0.072(6) 0.105(7) -0.025(5) 0.051(6) -0.014(6)
O33' 0.042(6) 0.036(6) 0.047(6) 0.012(5) 0.028(5) 0.023(5)
O31' 0.098(10) 0.066(9) 0.089(9) -0.015(8) 0.017(8) 0.002(8)

loop_
_atom_type_symbol
_atom_type_description
_atom_type_scat_dispersion_real
_atom_type_scat_dispersion_imag
_atom_type_scat_source
C C 0.0033 0.0016 'International Tables Vol C Tables 4.2.6.8 and 6.1.1.4'
H H 0.0000 0.0000 'International Tables Vol C Tables 4.2.6.8 and 6.1.1.4'
N N 0.0061 0.0033 'International Tables Vol C Tables 4.2.6.8 and 6.1.1.4'
O O 0.0106 0.0060 'International Tables Vol C Tables 4.2.6.8 and 6.1.1.4'
S S 0.1246 0.1234 'International Tables Vol C Tables 4.2.6.8 and 6.1.1.4'

loop_
_geom_angle_atom_site_label_1
_geom_angle_atom_site_label_2
_geom_angle_atom_site_label_3
_geom_angle
O9 S1 O11 113.0(2)
O9 S1 O10 112.2(3)
O11 S1 O10 111.6(3)
O9 S1 C3 108.2(2)
O11 S1 C3 105.4(3)
O10 S1 C3 105.9(2)
O12 S2 O13 114.4(3)
O12 S2 O14 111.5(3)
O13 S2 O14 112.2(3)
O12 S2 C5 104.7(2)
O13 S2 C5 108.2(3)
O14 S2 C5 105.0(3)
O20 S3 O18 111.5(4)
O20 S3 O19 114.2(5)
O18 S3 O19 111.6(5)
O20 S3 C17 106.1(3)
O18 S3 C17 104.1(4)
O19 S3 C17 108.7(4)
O16 S4 O15 111.3(3)
O16 S4 O17 111.6(3)
O15 S4 O17 114.7(4)
O16 S4 C15 108.0(3)
O15 S4 C15 106.9(3)
O17 S4 C15 103.8(4)
C2 O1 C7 120.3(3)
C8 O2 C9 112.5(3)
C11 O3 C10 112.4(4)
C14 O4 C12 117.5(4)
C18 O5 C19 119.3(4)
C20 O6 C21 111.9(5)
C23 O7 C22 111.6(4)
C6 O8 C24 117.9(4)
C25 N1 C29 120.2(4)
C25 N1 C30 120.0(4)
C29 N1 C30 119.7(4)
C35 N2 C31 119.8(4)
C35 N2 C36 120.4(4)
C31 N2 C36 119.7(4)
C37 N3 C41 121.4(5)
C37 N3 C42 119.8(6)
C41 N3 C42 118.8(6)
C47 N4 C43 121.4(7)
C47 N4 C48 119.3(8)
C43 N4 C48 119.3(9)
C2 C1 C6 119.8(4)
C2 C1 H1 120.1
C6 C1 H1 120.1
O1 C2 C3 116.8(4)
O1 C2 C1 123.3(4)
C3 C2 C1 119.9(4)
C4 C3 C2 119.5(4)
C4 C3 S1 118.4(3)
C2 C3 S1 121.8(4)
C3 C4 C5 121.9(4)
C3 C4 H4 119.0
C5 C4 H4 119.0
C6 C5 C4 118.3(4)
C6 C5 S2 123.0(4)
C4 C5 S2 118.5(4)
O8 C6 C5 116.8(4)
O8 C6 C1 122.8(4)
C5 C6 C1 120.3(4)
O1 C7 C8 108.0(4)
O1 C7 H7A 110.1
C8 C7 H7A 110.1
O1 C7 H7B 110.1
C8 C7 H7B 110.1
H7A C7 H7B 108.4
O2 C8 C7 108.0(4)
O2 C8 H8A 110.1
C7 C8 H8A 110.1
O2 C8 H8B 110.1
C7 C8 H8B 110.1
H8A C8 H8B 108.4
O2 C9 C10 109.2(4)
O2 C9 H9A 109.8
C10 C9 H9A 109.8
O2 C9 H9B 109.8
C10 C9 H9B 109.8
H9A C9 H9B 108.3
O3 C10 C9 109.1(4)
O3 C10 H10A 109.9
C9 C10 H10A 109.9
O3 C10 H10B 109.9
C9 C10 H10B 109.9
H10A C10 H10B 108.3
O3 C11 C12 108.8(4)
O3 C11 H11A 109.9
C12 C11 H11A 109.9
O3 C11 H11B 109.9
C12 C11 H11B 109.9
H11A C11 H11B 108.3
O4 C12 C11 108.2(4)
O4 C12 H12A 110.1
C11 C12 H12A 110.1
O4 C12 H12B 110.1
C11 C12 H12B 110.1
H12A C12 H12B 108.4
C14 C13 C18 121.5(6)
C14 C13 H13 119.3
C18 C13 H13 119.3
O4 C14 C15 118.6(5)
O4 C14 C13 121.9(5)
C15 C14 C13 119.5(5)
C14 C15 C16 119.1(7)
C14 C15 S4 122.5(5)
C16 C15 S4 118.3(5)
C17 C16 C15 122.2(6)
C17 C16 H16 118.9
C15 C16 H16 118.9
C16 C17 C18 119.4(6)
C16 C17 S3 120.2(6)
C18 C17 S3 120.3(7)
O5 C18 C17 117.4(6)
O5 C18 C13 124.6(6)
C17 C18 C13 117.9(7)
O5 C19 C20 106.7(5)
O5 C19 H19A 110.4
C20 C19 H19A 110.4
O5 C19 H19B 110.4
C20 C19 H19B 110.4
H19A C19 H19B 108.6
O6 C20 C19 107.9(5)
O6 C20 H20A 110.1
C19 C20 H20A 110.1
O6 C20 H20B 110.1
C19 C20 H20B 110.1
H20A C20 H20B 108.4
O6 C21 C22 107.8(5)
O6 C21 H21A 110.1
C22 C21 H21A 110.1
O6 C21 H21B 110.1
C22 C21 H21B 110.1
H21A C21 H21B 108.5
O7 C22 C21 107.2(5)
O7 C22 H22A 110.3
C21 C22 H22A 110.3
O7 C22 H22B 110.3
C21 C22 H22B 110.3
H22A C22 H22B 108.5
O7 C23 C24 109.3(4)
O7 C23 H23A 109.8
C24 C23 H23A 109.8
O7 C23 H23B 109.8
C24 C23 H23B 109.8
H23A C23 H23B 108.3
O8 C24 C23 108.5(4)
O8 C24 H24A 110.0
C23 C24 H24A 110.0
O8 C24 H24B 110.0
C23 C24 H24B 110.0
H24A C24 H24B 108.4
N1 C25 C26 121.4(5)
N1 C25 H25 119.3
C26 C25 H25 119.3
C25 C26 C27 120.1(5)
C25 C26 H26 119.9
C27 C26 H26 119.9
C28 C27 C26 117.3(4)
C28 C27 C33 121.7(4)
C26 C27 C33 121.0(4)
C29 C28 C27 120.8(5)
C29 C28 H28 119.6
C27 C28 H28 119.6
N1 C29 C28 120.3(4)
N1 C29 H29 119.9
C28 C29 H29 119.9
N1 C30 H30A 109.5
N1 C30 H30B 109.5
H30A C30 H30B 109.5
N1 C30 H30C 109.5
H30A C30 H30C 109.5
H30B C30 H30C 109.5
N2 C31 C32 120.5(4)
N2 C31 H31 119.7
C32 C31 H31 119.7
C31 C32 C33 120.9(4)
C31 C32 H32 119.6
C33 C32 H32 119.6
C32 C33 C34 117.5(4)
C32 C33 C27 121.3(4)
C34 C33 C27 121.2(4)
C35 C34 C33 119.8(4)
C35 C34 H34 120.1
C33 C34 H34 120.1
N2 C35 C34 121.5(4)
N2 C35 H35 119.3
C34 C35 H35 119.3
N2 C36 H36A 109.5
N2 C36 H36B 109.5
H36A C36 H36B 109.5
N2 C36 H36C 109.5
H36A C36 H36C 109.5
H36B C36 H36C 109.5
N3 C37 C38 120.1(6)
N3 C37 H37 119.9
C38 C37 H37 119.9
C37 C38 C39 120.8(5)
C37 C38 H38 119.6
C39 C38 H38 119.6
C40 C39 C38 117.2(5)
C40 C39 C45 121.8(5)
C38 C39 C45 120.9(5)
C39 C40 C41 120.9(6)
C39 C40 H40 119.5
C41 C40 H40 119.5
N3 C41 C40 119.5(5)
N3 C41 H41 120.3
C40 C41 H41 120.3
N3 C42 H42A 109.5
N3 C42 H42B 109.5
H42A C42 H42B 109.5
N3 C42 H42C 109.5
H42A C42 H42C 109.5
H42B C42 H42C 109.5
N4 C43 C44 120.0(7)
N4 C43 H43 120.0
C44 C43 H43 120.0
C43 C44 C45 121.1(6)
C43 C44 H44 119.4
C45 C44 H44 119.4
C46 C45 C44 116.4(6)
C46 C45 C39 122.0(6)
C44 C45 C39 121.7(5)
C45 C46 C47 119.8(7)
C45 C46 H46 120.1
C47 C46 H46 120.1
N4 C47 C46 121.3(7)
N4 C47 H47 119.4
C46 C47 H47 119.4
N4 C48 H48A 109.5
N4 C48 H48B 109.5
H48A C48 H48B 109.5
N4 C48 H48C 109.5
H48A C48 H48C 109.5
H48B C48 H48C 109.5
O27" O27 O27' 141.5(9)
O33' O30 O30' 125.1(9)

loop_
_geom_bond_atom_site_label_1
_geom_bond_atom_site_label_2
_geom_bond_distance
S1 O9 1.435(4)
S1 O11 1.436(4)
S1 O10 1.463(5)
S1 C3 1.792(5)
S2 O12 1.453(5)
S2 O13 1.453(5)
S2 O14 1.461(5)
S2 C5 1.770(5)
S3 O20 1.416(4)
S3 O18 1.459(9)
S3 O19 1.467(8)
S3 C17 1.785(6)
S4 O16 1.434(4)
S4 O15 1.440(7)
S4 O17 1.449(5)
S4 C15 1.764(8)
O1 C2 1.341(6)
O1 C7 1.441(5)
O2 C8 1.426(5)
O2 C9 1.433(6)
O3 C11 1.424(5)
O3 C10 1.430(5)
O4 C14 1.354(6)
O4 C12 1.441(6)
O5 C18 1.346(8)
O5 C19 1.434(9)
O6 C20 1.415(7)
O6 C21 1.432(8)
O7 C23 1.422(7)
O7 C22 1.442(7)
O8 C6 1.363(6)
O8 C24 1.446(6)
N1 C25 1.344(6)
N1 C29 1.344(6)
N1 C30 1.481(6)
N2 C35 1.352(6)
N2 C31 1.360(6)
N2 C36 1.477(6)
N3 C37 1.332(8)
N3 C41 1.339(9)
N3 C42 1.484(8)
N4 C47 1.295(12)
N4 C43 1.325(10)
N4 C48 1.448(11)
C1 C2 1.396(6)
C1 C6 1.400(6)
C1 H1 0.9500
C2 C3 1.395(6)
C3 C4 1.375(7)
C4 C5 1.401(8)
C4 H4 0.9500
C5 C6 1.396(7)
C7 C8 1.491(7)
C7 H7A 0.9900
C7 H7B 0.9900
C8 H8A 0.9900
C8 H8B 0.9900
C9 C10 1.489(7)
C9 H9A 0.9900
C9 H9B 0.9900
C10 H10A 0.9900
C10 H10B 0.9900
C11 C12 1.510(7)
C11 H11A 0.9900
C11 H11B 0.9900
C12 H12A 0.9900
C12 H12B 0.9900
C13 C14 1.399(9)
C13 C18 1.413(8)
C13 H13 0.9500
C14 C15 1.387(8)
C15 C16 1.391(9)
C16 C17 1.388(12)
C16 H16 0.9500
C17 C18 1.411(10)
C19 C20 1.486(11)
C19 H19A 0.9900
C19 H19B 0.9900
C20 H20A 0.9900
C20 H20B 0.9900
C21 C22 1.491(9)
C21 H21A 0.9900
C21 H21B 0.9900
C22 H22A 0.9900
C22 H22B 0.9900
C23 C24 1.494(7)
C23 H23A 0.9900
C23 H23B 0.9900
C24 H24A 0.9900
C24 H24B 0.9900
C25 C26 1.360(7)
C25 H25 0.9500
C26 C27 1.395(7)
C26 H26 0.9500
C27 C28 1.386(6)
C27 C33 1.488(6)
C28 C29 1.375(7)
C28 H28 0.9500
C29 H29 0.9500
C30 H30A 0.9800
C30 H30B 0.9800
C30 H30C 0.9800
C31 C32 1.364(7)
C31 H31 0.9500
C32 C33 1.392(6)
C32 H32 0.9500
C33 C34 1.405(6)
C34 C35 1.364(7)
C34 H34 0.9500
C35 H35 0.9500
C36 H36A 0.9800
C36 H36B 0.9800
C36 H36C 0.9800
C37 C38 1.366(8)
C37 H37 0.9500
C38 C39 1.384(7)
C38 H38 0.9500
C39 C40 1.374(7)
C39 C45 1.486(8)
C40 C41 1.379(9)
C40 H40 0.9500
C41 H41 0.9500
C42 H42A 0.9800
C42 H42B 0.9800
C42 H42C 0.9800
C43 C44 1.364(9)
C43 H43 0.9500
C44 C45 1.385(8)
C44 H44 0.9500
C45 C46 1.378(7)
C46 C47 1.382(12)
C46 H46 0.9500
C47 H47 0.9500
C48 H48A 0.9800
C48 H48B 0.9800
C48 H48C 0.9800
O27 O27" 1.361(19)
O27 O27' 1.51(2)
O30 O33' 1.290(17)
O30 O30' 1.697(19)
O31 O31' 1.21(3)

loop_
_geom_torsion_atom_site_label_1
_geom_torsion_atom_site_label_2
_geom_torsion_atom_site_label_3
_geom_torsion_atom_site_label_4
_geom_torsion
C7 O1 C2 C3 -175.2(4)
C7 O1 C2 C1 4.2(6)
C6 C1 C2 O1 -173.9(4)
C6 C1 C2 C3 5.6(6)
O1 C2 C3 C4 177.7(4)
C1 C2 C3 C4 -1.8(6)
O1 C2 C3 S1 4.0(5)
C1 C2 C3 S1 -175.5(3)
O9 S1 C3 C4 132.2(4)
O11 S1 C3 C4 11.0(4)
O10 S1 C3 C4 -107.3(4)
O9 S1 C3 C2 -54.0(4)
O11 S1 C3 C2 -175.2(4)
O10 S1 C3 C2 66.5(4)
C2 C3 C4 C5 -2.1(7)
S1 C3 C4 C5 171.9(4)
C3 C4 C5 C6 2.1(7)
C3 C4 C5 S2 -172.8(4)
O12 S2 C5 C6 -64.7(5)
O13 S2 C5 C6 57.6(5)
O14 S2 C5 C6 177.7(4)
O12 S2 C5 C4 109.9(4)
O13 S2 C5 C4 -127.7(4)
O14 S2 C5 C4 -7.7(5)
C24 O8 C6 C5 178.4(4)
C24 O8 C6 C1 -1.1(6)
C4 C5 C6 O8 -177.7(4)
S2 C5 C6 O8 -3.1(6)
C4 C5 C6 C1 1.8(7)
S2 C5 C6 C1 176.4(4)
C2 C1 C6 O8 173.9(4)
C2 C1 C6 C5 -5.6(7)
C2 O1 C7 C8 155.5(4)
C9 O2 C8 C7 -174.5(4)
O1 C7 C8 O2 -70.0(4)
C8 O2 C9 C10 179.5(4)
C11 O3 C10 C9 174.5(4)
O2 C9 C10 O3 -66.9(5)
C10 O3 C11 C12 -161.7(4)
C14 O4 C12 C11 164.4(4)
O3 C11 C12 O4 -70.3(5)
C12 O4 C14 C15 -174.8(4)
C12 O4 C14 C13 6.3(6)
C18 C13 C14 O4 -174.4(4)
C18 C13 C14 C15 6.7(7)
O4 C14 C15 C16 177.9(5)
C13 C14 C15 C16 -3.1(8)
O4 C14 C15 S4 0.6(7)
C13 C14 C15 S4 179.5(4)
O16 S4 C15 C14 -50.0(6)
O15 S4 C15 C14 69.9(6)
O17 S4 C15 C14 -168.5(5)
O16 S4 C15 C16 132.7(5)
O15 S4 C15 C16 -107.5(5)
O17 S4 C15 C16 14.1(6)
C14 C15 C16 C17 -1.9(9)
S4 C15 C16 C17 175.6(5)
C15 C16 C17 C18 3.4(9)
C15 C16 C17 S3 -172.9(5)
O20 S3 C17 C16 106.7(6)
O18 S3 C17 C16 -11.1(7)
O19 S3 C17 C16 -130.1(6)
O20 S3 C17 C18 -69.6(6)
O18 S3 C17 C18 172.6(6)
O19 S3 C17 C18 53.6(6)
C19 O5 C18 C17 174.2(5)
C19 O5 C18 C13 -4.7(7)
C16 C17 C18 O5 -178.9(5)
S3 C17 C18 O5 -2.5(7)
C16 C17 C18 C13 0.1(8)
S3 C17 C18 C13 176.4(4)
C14 C13 C18 O5 173.8(4)
C14 C13 C18 C17 -5.1(7)
C18 O5 C19 C20 -159.2(5)
C21 O6 C20 C19 173.1(6)
O5 C19 C20 O6 73.4(7)
C20 O6 C21 C22 -177.0(6)
C23 O7 C22 C21 176.8(5)
O6 C21 C22 O7 63.8(7)
C22 O7 C23 C24 161.5(5)
C6 O8 C24 C23 -167.5(4)
O7 C23 C24 O8 73.0(5)
C29 N1 C25 C26 1.3(8)
C30 N1 C25 C26 179.4(5)
N1 C25 C26 C27 -1.0(9)
C25 C26 C27 C28 -0.5(8)
C25 C26 C27 C33 -179.8(5)
C26 C27 C28 C29 1.7(7)
C33 C27 C28 C29 -179.1(4)
C25 N1 C29 C28 -0.2(7)
C30 N1 C29 C28 -178.2(5)
C27 C28 C29 N1 -1.4(7)
C35 N2 C31 C32 0.3(6)
C36 N2 C31 C32 178.1(4)
N2 C31 C32 C33 0.7(7)
C31 C32 C33 C34 -1.1(6)
C31 C32 C33 C27 177.2(4)
C28 C27 C33 C32 174.1(4)
C26 C27 C33 C32 -6.7(7)
C28 C27 C33 C34 -7.7(7)
C26 C27 C33 C34 171.5(5)
C32 C33 C34 C35 0.5(6)
C27 C33 C34 C35 -177.8(4)
C31 N2 C35 C34 -0.9(7)
C36 N2 C35 C34 -178.7(5)
C33 C34 C35 N2 0.5(7)
C41 N3 C37 C38 2.1(9)
C42 N3 C37 C38 -177.9(5)
N3 C37 C38 C39 -0.3(9)
C37 C38 C39 C40 -0.8(8)
C37 C38 C39 C45 177.3(5)
C38 C39 C40 C41 0.1(7)
C45 C39 C40 C41 -177.9(4)
C37 N3 C41 C40 -2.8(8)
C42 N3 C41 C40 177.3(5)
C39 C40 C41 N3 1.7(8)
C47 N4 C43 C44 -0.4(13)
C48 N4 C43 C44 -178.5(11)
N4 C43 C44 C45 0.0(11)
C43 C44 C45 C46 1.6(9)
C43 C44 C45 C39 -178.8(5)
C40 C39 C45 C46 7.2(8)
C38 C39 C45 C46 -170.8(6)
C40 C39 C45 C44 -172.3(5)
C38 C39 C45 C44 9.7(7)
C44 C45 C46 C47 -2.9(10)
C39 C45 C46 C47 177.6(7)
C43 N4 C47 C46 -1.0(16)
C48 N4 C47 C46 177.1(11)
C45 C46 C47 N4 2.7(15)
